data_7223169
loop_
_publ_author_name
'Mills, Michelle B.'
'Hollingshead, Andrew G.'
'Maahs, Adam C.'
'Soldatov, Dmitriy V.'
'Preuss, Kathryn E.'

_publ_section_title
;
 Isomerization of a lanthanide complex using a humming top guest template:
 a solid-to-solid reaction
;
_journal_issue 41
_journal_name_full CrystEngComm
_journal_page_first 7816
_journal_paper_doi 10.1039/C5CE01680K
_journal_volume 17
_journal_year 2015
_chemical_formula_moiety 'C27 H9 Br2 Ce F18 N6 O6 S4, 0.5(C18 H15 Cl2 Sb)'
_chemical_formula_sum 'C36 H16.5 Br2 Ce Cl F18 N6 O6 S4 Sb0.5'
_chemical_formula_weight 1495.56
_chemical_name_common '[Ce(hfac)3(BrPyDTDA)2]*0.5{SbPh3Cl2}'
_chemical_name_systematic
;
 ?
;
_chemical_properties_physical 'Air-sensitive, Moisture-sensitive, Oxygen-sensitive'
_space_group_crystal_system orthorhombic
_space_group_IT_number 43
_space_group_name_Hall 'F 2 -2d'
_space_group_name_H-M_alt 'F d d 2'
_symmetry_space_group_name_Hall 'F 2 -2d'
_symmetry_space_group_name_H-M 'F d d 2'
_atom_sites_solution_hydrogens geom
_audit_creation_method SHELXL-2013
_audit_update_record
;
2015-07-27 deposited with the CCDC.
2015-09-21 downloaded from the CCDC.
;
_cell_angle_alpha 90
_cell_angle_beta 90
_cell_angle_gamma 90
_cell_formula_units_Z 16
_cell_length_a 36.8971(5)
_cell_length_b 30.3093(4)
_cell_length_c 17.87564(19)
_cell_measurement_reflns_used 30666
_cell_measurement_temperature 150(2)
_cell_measurement_theta_max 30.4490
_cell_measurement_theta_min 2.8370
_cell_volume 19990.8(4)
_computing_cell_refinement
;
CrysAlisPro, Agilent Technologies,
Version 1.171.36.28 (release 01-02-2013 CrysAlis171 .NET)
(compiled Feb  1 2013,16:14:44)
;
_computing_data_collection
;
CrysAlisPro, Agilent Technologies,
Version 1.171.36.28 (release 01-02-2013 CrysAlis171 .NET)
(compiled Feb  1 2013,16:14:44)
;
_computing_data_reduction
;
CrysAlisPro, Agilent Technologies,
Version 1.171.36.28 (release 01-02-2013 CrysAlis171 .NET)
(compiled Feb  1 2013,16:14:44)
;
_computing_structure_refinement 'SHELXL-2013 (Sheldrick, 2013)'
_computing_structure_solution 'SHELXS-2013 (Sheldrick, 2013)'
_diffrn_ambient_temperature 150(2)
_diffrn_detector_area_resol_mean 10.3693
_diffrn_measured_fraction_theta_full 0.997
_diffrn_measured_fraction_theta_max 0.998
_diffrn_measurement_device_type 'SuperNova, Dual, Cu at zero, Atlas'
_diffrn_measurement_method '\w scans'
_diffrn_radiation_type MoK\a
_diffrn_radiation_wavelength 0.71073
_diffrn_reflns_av_R_equivalents 0.0615
_diffrn_reflns_av_unetI/netI 0.0395
_diffrn_reflns_Laue_measured_fraction_full 0.997
_diffrn_reflns_Laue_measured_fraction_max 0.998
_diffrn_reflns_limit_h_max 52
_diffrn_reflns_limit_h_min -52
_diffrn_reflns_limit_k_max 43
_diffrn_reflns_limit_k_min -43
_diffrn_reflns_limit_l_max 25
_diffrn_reflns_limit_l_min -25
_diffrn_reflns_number 99135
_diffrn_reflns_point_group_measured_fraction_full 0.997
_diffrn_reflns_point_group_measured_fraction_max 0.998
_diffrn_reflns_theta_full 25.242
_diffrn_reflns_theta_max 30.507
_diffrn_reflns_theta_min 2.847
_diffrn_source 'SuperNova (Mo) X-ray Source'
_exptl_absorpt_coefficient_mu 3.112
_exptl_absorpt_correction_T_max 1.00000
_exptl_absorpt_correction_T_min 0.86760
_exptl_absorpt_correction_type multi-scan
_exptl_absorpt_process_details
;
CrysAlisPro, Agilent Technologies,
Version 1.171.36.28 (release 01-02-2013 CrysAlis171 .NET)
(compiled Feb  1 2013,16:14:44)
Empirical absorption correction using spherical harmonics,
 implemented in SCALE3 ABSPACK scaling algorithm.
;
_exptl_crystal_colour red
_exptl_crystal_density_diffrn 1.988
_exptl_crystal_description prism
_exptl_crystal_F_000 11504
_exptl_crystal_recrystallization_method Sublimation
_exptl_crystal_size_max 0.200
_exptl_crystal_size_mid 0.100
_exptl_crystal_size_min 0.050
_refine_diff_density_max 5.159
_refine_diff_density_min -1.325
_refine_diff_density_rms 0.144
_refine_ls_abs_structure_details
;
 Flack x determined using 5929 quotients [(I+)-(I-)]/[(I+)+(I-)]
 (Parsons and Flack (2004), Acta Cryst. A60, s61).
;
_refine_ls_abs_structure_Flack 0.013(4)
_refine_ls_extinction_method none
_refine_ls_goodness_of_fit_ref 1.037
_refine_ls_hydrogen_treatment constr
_refine_ls_matrix_type full
_refine_ls_number_parameters 687
_refine_ls_number_reflns 15221
_refine_ls_number_restraints 49
_refine_ls_restrained_S_all 1.038
_refine_ls_R_factor_all 0.0599
_refine_ls_R_factor_gt 0.0481
_refine_ls_shift/su_max 0.002
_refine_ls_shift/su_mean 0.000
_refine_ls_structure_factor_coef Fsqd
_refine_ls_weighting_details 'w=1/[\s^2^(Fo^2^)+(0.0675P)^2^+180.7032P] where P=(Fo^2^+2Fc^2^)/3'
_refine_ls_weighting_scheme calc
_refine_ls_wR_factor_gt 0.1189
_refine_ls_wR_factor_ref 0.1275
_reflns_Friedel_coverage 0.942
_reflns_Friedel_fraction_full 0.997
_reflns_Friedel_fraction_max 0.997
_reflns_number_gt 13354
_reflns_number_total 15221
_reflns_threshold_expression 'I > 2\s(I)'
_cod_data_source_file c5ce01680k2.cif
_cod_data_source_block shelx
_cod_original_formula_sum 'C36 H16.50 Br2 Ce Cl F18 N6 O6 S4 Sb0.50'
_cod_database_code 7223169
_shelx_space_group_comment
;
The symmetry employed for this shelxl refinement is uniquely defined
by the following loop, which should always be used as a source of
symmetry information in preference to the above space-group names.
They are only intended as comments.
;
_shelx_estimated_absorpt_t_min 0.575
_shelx_estimated_absorpt_t_max 0.860
_shelxl_version_number 2013-4

loop_
_space_group_symop_operation_xyz
'x, y, z'
'-x, -y, z'
'x+1/4, -y+1/4, z+1/4'
'-x+1/4, y+1/4, z+1/4'
'x, y+1/2, z+1/2'
'-x, -y+1/2, z+1/2'
'x+1/4, -y+3/4, z+3/4'
'-x+1/4, y+3/4, z+3/4'
'x+1/2, y, z+1/2'
'-x+1/2, -y, z+1/2'
'x+3/4, -y+1/4, z+3/4'
'-x+3/4, y+1/4, z+3/4'
'x+1/2, y+1/2, z'
'-x+1/2, -y+1/2, z'
'x+3/4, -y+3/4, z+1/4'
'-x+3/4, y+3/4, z+1/4'

loop_
_atom_site_label
_atom_site_type_symbol
_atom_site_fract_x
_atom_site_fract_y
_atom_site_fract_z
_atom_site_U_iso_or_equiv
_atom_site_adp_type
_atom_site_occupancy
_atom_site_site_symmetry_order
_atom_site_calc_flag
_atom_site_refinement_flags_posn
_atom_site_refinement_flags_adp
_atom_site_refinement_flags_occupancy
_atom_site_disorder_assembly
_atom_site_disorder_group
Ce1 Ce 0.50706(2) 0.73620(2) 0.58314(2) 0.02237(9) Uani 1 1 d . . . . .
C5 C 0.4645(2) 0.7418(3) 0.7654(4) 0.0269(14) Uani 1 1 d . . . . .
C6 C 0.4666(2) 0.7897(3) 0.7486(4) 0.0286(15) Uani 1 1 d . . . . .
C7 C 0.4490(3) 0.8204(3) 0.7932(6) 0.043(2) Uani 1 1 d . . . . .
H7A H 0.4355 0.8116 0.8360 0.052 Uiso 1 1 calc R U . . .
C8 C 0.4518(3) 0.8642(3) 0.7732(6) 0.049(2) Uani 1 1 d . . . . .
H8A H 0.4401 0.8862 0.8024 0.059 Uiso 1 1 calc R U . . .
C9 C 0.4712(3) 0.8757(3) 0.7120(6) 0.047(2) Uani 1 1 d . . . . .
C10 C 0.4885(3) 0.8434(3) 0.6693(5) 0.0382(18) Uani 1 1 d . . . . .
H10A H 0.5023 0.8520 0.6270 0.046 Uiso 1 1 calc R U . . .
C25 C 0.4726(2) 0.7563(2) 0.3966(4) 0.0247(13) Uani 1 1 d . . . . .
C26 C 0.4735(2) 0.7069(2) 0.3961(4) 0.0236(13) Uani 1 1 d . . . . .
C27 C 0.4569(2) 0.6836(3) 0.3383(5) 0.0321(15) Uani 1 1 d . . . . .
H27A H 0.4441 0.6984 0.2997 0.039 Uiso 1 1 calc R U . . .
C28 C 0.4599(3) 0.6385(3) 0.3391(5) 0.0365(17) Uani 1 1 d . . . . .
H28A H 0.4490 0.6212 0.3010 0.044 Uiso 1 1 calc R U . . .
C29 C 0.4790(3) 0.6188(3) 0.3965(5) 0.040(2) Uani 1 1 d . . . . .
C30 C 0.4945(2) 0.6444(3) 0.4513(4) 0.0323(16) Uani 1 1 d . . . . .
H30A H 0.5078 0.6303 0.4901 0.039 Uiso 1 1 calc R U . . .
C42 C 0.5637(2) 0.6532(3) 0.6439(5) 0.0331(16) Uani 1 1 d . . . . .
C43 C 0.5906(3) 0.6785(3) 0.6757(5) 0.0378(18) Uani 1 1 d . . . . .
H43A H 0.6129 0.6650 0.6897 0.045 Uiso 1 1 calc R U . . .
C44 C 0.5858(2) 0.7238(3) 0.6879(4) 0.0306(15) Uani 1 1 d . . . . .
C46 C 0.5710(3) 0.6031(3) 0.6388(6) 0.046(2) Uani 1 1 d . . . . .
C47 C 0.6190(2) 0.7474(3) 0.7223(5) 0.0397(19) Uani 1 1 d . . . . .
C52 C 0.5749(3) 0.8131(3) 0.5444(6) 0.041(2) Uani 1 1 d . . . . .
C53 C 0.6017(3) 0.7840(4) 0.5206(6) 0.045(2) Uani 1 1 d . . . . .
H53A H 0.6259 0.7942 0.5150 0.054 Uiso 1 1 calc R U . . .
C54 C 0.5935(2) 0.7392(3) 0.5046(5) 0.0379(19) Uani 1 1 d . . . . .
C57 C 0.6245(3) 0.7102(5) 0.4761(6) 0.053(3) Uani 1 1 d . . . . .
C62 C 0.4222(2) 0.6816(3) 0.5756(5) 0.0349(16) Uani 1 1 d . . . . .
C63 C 0.3996(3) 0.7166(4) 0.5621(7) 0.050(2) Uani 1 1 d . . . . .
H63A H 0.3745 0.7117 0.5531 0.060 Uiso 1 1 calc R U . . .
C64 C 0.4135(2) 0.7594(3) 0.5615(5) 0.040(2) Uani 1 1 d . . . . .
C66 C 0.4050(3) 0.6349(3) 0.5782(6) 0.044(2) Uani 1 1 d . . . . .
C67 C 0.3879(3) 0.7983(4) 0.5506(10) 0.068(4) Uani 1 1 d . . . . .
N1 N 0.48235(19) 0.7142(2) 0.7213(3) 0.0272(12) Uani 1 1 d . . . . .
N4 N 0.44454(19) 0.7284(2) 0.8234(4) 0.0329(14) Uani 1 1 d . . . . .
N11 N 0.48605(19) 0.8000(2) 0.6869(4) 0.0298(13) Uani 1 1 d . . . . .
N21 N 0.49262(18) 0.7766(2) 0.4492(3) 0.0259(12) Uani 1 1 d . . . . .
N24 N 0.45402(17) 0.7775(2) 0.3445(3) 0.0267(12) Uani 1 1 d . . . . .
N31 N 0.49172(18) 0.6886(2) 0.4523(3) 0.0259(12) Uani 1 1 d . . . . .
O41 O 0.53371(16) 0.66465(18) 0.6200(3) 0.0305(11) Uani 1 1 d . . . . .
O45 O 0.55979(16) 0.74766(19) 0.6713(3) 0.0302(11) Uani 1 1 d . . . . .
O51 O 0.54255(17) 0.80498(19) 0.5579(3) 0.0325(12) Uani 1 1 d . . . . .
O55 O 0.56373(16) 0.7203(2) 0.5111(3) 0.0320(12) Uani 1 1 d . . . . .
O61 O 0.45533(16) 0.68096(19) 0.5855(3) 0.0324(11) Uani 1 1 d . . . . .
O65 O 0.44590(15) 0.77058(19) 0.5689(3) 0.0308(11) Uani 1 1 d . . . . .
F41 F 0.6057(2) 0.5926(2) 0.6431(6) 0.075(2) Uani 1 1 d . . . . .
F42 F 0.5544(3) 0.5825(2) 0.6946(5) 0.079(2) Uani 1 1 d . . . . .
F43 F 0.5586(3) 0.5871(2) 0.5745(5) 0.080(3) Uani 1 1 d . . . . .
F44 F 0.6277(2) 0.7310(3) 0.7889(4) 0.072(2) Uani 1 1 d . . . . .
F45 F 0.64817(18) 0.7435(3) 0.6808(5) 0.070(2) Uani 1 1 d . . . . .
F46 F 0.61311(18) 0.7905(2) 0.7321(5) 0.065(2) Uani 1 1 d . . . . .
F54 F 0.6559(2) 0.7275(5) 0.4818(8) 0.128(5) Uani 1 1 d . . . . .
F55 F 0.6266(4) 0.6737(5) 0.5128(8) 0.161(8) Uani 1 1 d . . . . .
F56 F 0.6199(2) 0.7000(3) 0.4066(4) 0.083(3) Uani 1 1 d . . . . .
F61 F 0.36956(17) 0.6346(2) 0.5691(4) 0.0607(18) Uani 1 1 d . . . . .
F62 F 0.4193(2) 0.6094(2) 0.5236(4) 0.0604(18) Uani 1 1 d . . . . .
F63 F 0.4121(2) 0.6147(2) 0.6431(4) 0.067(2) Uani 1 1 d . . . . .
F64 F 0.3540(2) 0.7873(4) 0.5486(12) 0.170(9) Uani 1 1 d . . . . .
F65 F 0.3916(4) 0.8275(5) 0.6042(10) 0.153(6) Uani 1 1 d . . . . .
F66 F 0.3959(3) 0.8204(4) 0.4906(9) 0.137(5) Uani 1 1 d . . . . .
S2 S 0.47979(6) 0.66201(6) 0.74659(10) 0.0296(4) Uani 1 1 d . . . . .
S3 S 0.44468(6) 0.67476(7) 0.83492(12) 0.0337(4) Uani 1 1 d . . . . .
S22 S 0.49286(6) 0.83038(6) 0.44178(10) 0.0284(4) Uani 1 1 d . . . . .
S23 S 0.45811(6) 0.83116(6) 0.35039(10) 0.0301(4) Uani 1 1 d . . . . .
Br9 Br 0.47611(6) 0.93485(4) 0.68043(10) 0.0860(5) Uani 1 1 d . . . . .
Br29 Br 0.48491(5) 0.55727(3) 0.39791(7) 0.0748(5) Uani 1 1 d . . . . .
C56A C 0.5852(8) 0.8626(10) 0.560(2) 0.061(9) Uani 0.78(2) 1 d . . P A -1
F51A F 0.6196(4) 0.8694(5) 0.5549(13) 0.124(8) Uani 0.78(2) 1 d . . P A -1
F52A F 0.5678(7) 0.8873(4) 0.5169(15) 0.174(13) Uani 0.78(2) 1 d . . P A -1
F53A F 0.5766(5) 0.8741(5) 0.6268(11) 0.122(8) Uani 0.78(2) 1 d . . P A -1
C56B C 0.590(4) 0.859(4) 0.548(6) 0.039(5) Uiso 0.22(2) 1 d . U P A -2
F51B F 0.6042(11) 0.8748(13) 0.489(2) 0.066(9) Uiso 0.22(2) 1 d . U P A -2
F52B F 0.5626(12) 0.8851(15) 0.568(3) 0.066(9) Uiso 0.22(2) 1 d . U P A -2
F53B F 0.6132(12) 0.8627(14) 0.599(2) 0.066(9) Uiso 0.22(2) 1 d . U P A -2
Sb1 Sb 0.5000 0.5000 0.85729(4) 0.02588(14) Uani 1 2 d S T P . .
Cl1 Cl 0.51717(6) 0.42054(6) 0.85666(11) 0.0328(4) Uani 1 1 d . . . . .
C71 C 0.4554(3) 0.4848(3) 0.9258(5) 0.0387(18) Uani 1 1 d . U . . .
C72 C 0.4359(3) 0.4476(4) 0.9195(6) 0.047(2) Uani 1 1 d . U . . .
H72A H 0.4404 0.4279 0.8793 0.057 Uiso 1 1 calc R U . . .
C73 C 0.4088(4) 0.4379(5) 0.9727(8) 0.065(3) Uani 1 1 d . U . . .
H73A H 0.3954 0.4112 0.9687 0.077 Uiso 1 1 calc R U . . .
C74 C 0.4020(5) 0.4654(6) 1.0279(10) 0.089(4) Uani 1 1 d . U . . .
H74A H 0.3823 0.4600 1.0606 0.107 Uiso 1 1 calc R U . . .
C75 C 0.4238(5) 0.5027(6) 1.0384(11) 0.098(5) Uani 1 1 d . U . . .
H75A H 0.4201 0.5212 1.0806 0.117 Uiso 1 1 calc R U . . .
C76 C 0.4507(5) 0.5125(5) 0.9876(9) 0.078(4) Uani 1 1 d . U . . .
H76A H 0.4659 0.5375 0.9945 0.094 Uiso 1 1 calc R U . . .
C81 C 0.5000 0.5000 0.7389(6) 0.028(2) Uani 1 2 d S T P . .
C82 C 0.5258(3) 0.4758(3) 0.7007(6) 0.044(2) Uani 1 1 d . . . . .
H82A H 0.5432 0.4587 0.7271 0.053 Uiso 1 1 calc R U . . .
C83 C 0.5258(5) 0.4768(4) 0.6230(6) 0.070(4) Uani 1 1 d . . . . .
H83A H 0.5439 0.4612 0.5959 0.084 Uiso 1 1 calc R U . . .
C84 C 0.5000 0.5000 0.5860(10) 0.071(6) Uani 1 2 d S T P . .
H84A H 0.5000 0.5000 0.5329 0.086 Uiso 1 2 calc R U P . .

loop_
_atom_site_aniso_label
_atom_site_aniso_U_11
_atom_site_aniso_U_22
_atom_site_aniso_U_33
_atom_site_aniso_U_23
_atom_site_aniso_U_13
_atom_site_aniso_U_12
Ce1 0.02867(17) 0.02144(16) 0.01699(15) 0.00162(12) -0.00194(14) -0.00068(14)
C5 0.026(3) 0.030(3) 0.024(3) 0.000(3) 0.000(3) 0.004(3)
C6 0.029(4) 0.029(4) 0.028(4) -0.001(3) -0.003(3) 0.002(3)
C7 0.047(5) 0.042(5) 0.042(5) -0.005(4) 0.014(4) 0.007(4)
C8 0.060(6) 0.037(5) 0.050(6) -0.010(4) 0.000(5) 0.017(4)
C9 0.065(6) 0.026(4) 0.051(6) 0.002(4) -0.006(5) 0.013(4)
C10 0.054(5) 0.032(4) 0.029(4) -0.001(3) -0.001(3) 0.002(4)
C25 0.032(4) 0.021(3) 0.020(3) 0.001(2) 0.001(3) -0.001(3)
C26 0.035(4) 0.016(3) 0.019(3) 0.002(2) 0.000(2) -0.003(3)
C27 0.039(4) 0.033(4) 0.024(3) 0.000(3) -0.004(3) -0.002(3)
C28 0.053(5) 0.032(4) 0.025(4) -0.009(3) -0.004(3) -0.006(3)
C29 0.067(6) 0.024(4) 0.030(4) 0.000(3) 0.004(4) -0.004(4)
C30 0.049(5) 0.026(4) 0.021(3) 0.002(3) 0.003(3) 0.008(3)
C42 0.040(4) 0.028(4) 0.031(4) 0.008(3) 0.004(3) 0.007(3)
C43 0.038(4) 0.039(4) 0.037(4) 0.003(3) -0.008(3) 0.010(4)
C44 0.033(4) 0.039(4) 0.020(3) 0.001(3) -0.007(3) 0.004(3)
C46 0.046(5) 0.034(4) 0.058(6) 0.001(4) -0.011(4) 0.014(4)
C47 0.027(4) 0.053(5) 0.039(4) -0.002(4) -0.006(3) 0.001(4)
C52 0.042(5) 0.040(5) 0.040(5) 0.006(4) -0.011(4) -0.014(4)
C53 0.033(5) 0.056(6) 0.046(5) 0.000(4) 0.004(4) -0.011(4)
C54 0.034(4) 0.054(5) 0.026(4) 0.004(3) 0.007(3) 0.004(4)
C57 0.044(6) 0.080(8) 0.034(5) -0.001(5) 0.007(4) 0.009(5)
C62 0.037(4) 0.040(4) 0.027(4) 0.000(3) 0.001(3) -0.011(3)
C63 0.025(4) 0.060(6) 0.065(7) 0.009(5) -0.002(4) -0.007(4)
C64 0.026(4) 0.054(5) 0.041(5) 0.014(4) 0.002(3) 0.005(4)
C66 0.044(5) 0.047(5) 0.040(5) -0.004(4) 0.003(4) -0.020(4)
C67 0.034(5) 0.055(7) 0.115(12) 0.019(8) -0.001(6) 0.008(5)
N1 0.038(3) 0.025(3) 0.018(3) -0.001(2) 0.000(2) 0.002(2)
N4 0.034(3) 0.031(3) 0.034(4) 0.002(3) 0.007(3) 0.003(3)
N11 0.035(3) 0.028(3) 0.027(3) 0.003(2) -0.001(3) 0.003(3)
N21 0.038(3) 0.020(3) 0.020(3) 0.004(2) -0.003(2) -0.002(2)
N24 0.030(3) 0.028(3) 0.022(3) -0.002(2) -0.003(2) 0.002(2)
N31 0.036(3) 0.021(3) 0.021(3) -0.001(2) 0.002(2) -0.002(2)
O41 0.036(3) 0.026(3) 0.029(3) 0.003(2) -0.003(2) 0.002(2)
O45 0.035(3) 0.030(3) 0.026(3) -0.004(2) 0.000(2) 0.002(2)
O51 0.042(3) 0.026(3) 0.029(3) 0.008(2) -0.008(2) -0.002(2)
O55 0.032(3) 0.038(3) 0.025(3) 0.000(2) 0.002(2) 0.004(2)
O61 0.039(3) 0.034(3) 0.024(2) 0.001(2) -0.003(2) -0.006(2)
O65 0.030(3) 0.033(3) 0.029(3) 0.005(2) -0.003(2) 0.004(2)
F41 0.065(5) 0.045(4) 0.116(7) -0.007(4) -0.017(4) 0.027(3)
F42 0.107(6) 0.038(3) 0.091(6) 0.024(4) 0.009(5) 0.001(4)
F43 0.105(6) 0.043(4) 0.092(6) -0.023(4) -0.034(5) 0.028(4)
F44 0.066(4) 0.098(6) 0.051(4) 0.007(4) -0.031(3) -0.009(4)
F45 0.037(3) 0.093(6) 0.081(5) -0.031(4) 0.007(3) -0.008(4)
F46 0.045(3) 0.055(4) 0.095(6) -0.018(4) -0.020(4) 0.000(3)
F54 0.039(4) 0.180(12) 0.166(12) -0.093(10) 0.003(6) 0.008(6)
F55 0.159(11) 0.170(12) 0.154(11) 0.104(10) 0.105(9) 0.128(10)
F56 0.067(5) 0.124(8) 0.057(4) -0.035(5) -0.007(4) 0.037(5)
F61 0.041(3) 0.062(4) 0.079(5) -0.013(3) 0.002(3) -0.025(3)
F62 0.056(4) 0.050(4) 0.076(5) -0.018(3) 0.011(3) -0.016(3)
F63 0.081(5) 0.057(4) 0.063(4) 0.020(3) -0.012(4) -0.034(4)
F64 0.038(4) 0.097(8) 0.38(3) 0.058(12) -0.004(8) 0.015(5)
F65 0.150(11) 0.115(9) 0.193(16) -0.059(10) -0.024(11) 0.087(9)
F66 0.104(8) 0.124(10) 0.184(13) 0.088(10) 0.011(8) 0.054(7)
S2 0.0455(11) 0.0246(8) 0.0186(7) 0.0000(6) 0.0001(7) -0.0041(8)
S3 0.0368(10) 0.0364(10) 0.0279(8) 0.0024(8) 0.0057(8) -0.0043(8)
S22 0.0447(11) 0.0224(8) 0.0181(7) 0.0006(6) -0.0030(7) 0.0000(7)
S23 0.0401(10) 0.0251(8) 0.0251(9) 0.0018(6) -0.0070(7) 0.0054(7)
Br9 0.1469(16) 0.0268(5) 0.0842(10) 0.0061(6) 0.0136(10) 0.0172(7)
Br29 0.1526(15) 0.0229(4) 0.0491(6) -0.0014(4) -0.0177(7) 0.0012(6)
C56A 0.049(16) 0.037(11) 0.10(2) -0.008(11) -0.013(13) -0.022(11)
F51A 0.086(9) 0.091(9) 0.19(2) -0.048(11) 0.031(11) -0.062(8)
F52A 0.25(3) 0.045(6) 0.23(2) 0.062(10) -0.16(2) -0.057(10)
F53A 0.154(15) 0.075(9) 0.139(15) -0.062(10) 0.054(12) -0.059(9)
Sb1 0.0385(3) 0.0173(3) 0.0219(3) 0.000 0.000 -0.0015(3)
Cl1 0.0490(10) 0.0181(7) 0.0312(8) 0.0008(6) -0.0021(8) 0.0008(7)
C71 0.053(5) 0.028(4) 0.035(4) 0.003(3) 0.011(3) 0.000(3)
C72 0.045(5) 0.045(5) 0.052(5) 0.002(4) 0.002(4) -0.008(4)
C73 0.059(6) 0.067(6) 0.068(7) 0.018(5) 0.008(5) -0.018(5)
C74 0.094(9) 0.089(9) 0.085(8) 0.008(6) 0.050(7) -0.013(7)
C75 0.126(11) 0.081(8) 0.086(9) -0.016(6) 0.065(8) -0.015(7)
C76 0.108(9) 0.056(6) 0.070(7) -0.020(5) 0.046(7) -0.016(6)
C81 0.032(5) 0.026(5) 0.024(5) 0.000 0.000 -0.001(4)
C82 0.054(6) 0.036(4) 0.041(5) 0.004(4) 0.015(4) 0.006(4)
C83 0.130(12) 0.042(6) 0.038(5) 0.006(4) 0.035(6) 0.027(7)
C84 0.142(19) 0.044(8) 0.028(6) 0.000 0.000 0.016(9)

loop_
_atom_type_symbol
_atom_type_description
_atom_type_scat_dispersion_real
_atom_type_scat_dispersion_imag
_atom_type_scat_source
C C 0.0033 0.0016 'International Tables Vol C Tables 4.2.6.8 and 6.1.1.4'
H H 0.0000 0.0000 'International Tables Vol C Tables 4.2.6.8 and 6.1.1.4'
Br Br -0.2901 2.4595 'International Tables Vol C Tables 4.2.6.8 and 6.1.1.4'
Ce Ce -0.2486 2.6331 'International Tables Vol C Tables 4.2.6.8 and 6.1.1.4'
Cl Cl 0.1484 0.1585 'International Tables Vol C Tables 4.2.6.8 and 6.1.1.4'
F F 0.0171 0.0103 'International Tables Vol C Tables 4.2.6.8 and 6.1.1.4'
N N 0.0061 0.0033 'International Tables Vol C Tables 4.2.6.8 and 6.1.1.4'
O O 0.0106 0.0060 'International Tables Vol C Tables 4.2.6.8 and 6.1.1.4'
S S 0.1246 0.1234 'International Tables Vol C Tables 4.2.6.8 and 6.1.1.4'
Sb Sb -0.5866 1.5461 'International Tables Vol C Tables 4.2.6.8 and 6.1.1.4'

loop_
_geom_angle_atom_site_label_1
_geom_angle_atom_site_label_2
_geom_angle_atom_site_label_3
_geom_angle
_geom_angle_site_symmetry_1
_geom_angle_site_symmetry_3
O41 Ce1 O65 138.82(19) . .
O41 Ce1 O55 68.63(19) . .
O65 Ce1 O55 141.51(18) . .
O41 Ce1 O51 124.82(19) . .
O65 Ce1 O51 96.13(19) . .
O55 Ce1 O51 68.3(2) . .
O41 Ce1 O45 69.40(18) . .
O65 Ce1 O45 134.53(18) . .
O55 Ce1 O45 72.79(19) . .
O51 Ce1 O45 66.13(18) . .
O41 Ce1 O61 73.50(19) . .
O65 Ce1 O61 66.28(19) . .
O55 Ce1 O61 120.7(2) . .
O51 Ce1 O61 160.99(19) . .
O45 Ce1 O61 131.19(19) . .
O41 Ce1 N1 71.08(19) . .
O65 Ce1 N1 83.78(19) . .
O55 Ce1 N1 134.5(2) . .
O51 Ce1 N1 122.96(19) . .
O45 Ce1 N1 74.0(2) . .
O61 Ce1 N1 64.56(19) . .
O41 Ce1 N21 134.59(19) . .
O65 Ce1 N21 63.22(19) . .
O55 Ce1 N21 78.41(19) . .
O51 Ce1 N21 64.69(18) . .
O45 Ce1 N21 129.27(19) . .
O61 Ce1 N21 99.37(19) . .
N1 Ce1 N21 147.0(2) . .
O41 Ce1 N11 122.82(19) . .
O65 Ce1 N11 61.80(19) . .
O55 Ce1 N11 135.0(2) . .
O51 Ce1 N11 71.8(2) . .
O45 Ce1 N11 72.78(19) . .
O61 Ce1 N11 103.7(2) . .
N1 Ce1 N11 58.15(19) . .
N21 Ce1 N11 102.55(19) . .
O41 Ce1 N31 81.45(18) . .
O65 Ce1 N31 86.97(19) . .
O55 Ce1 N31 68.95(19) . .
O51 Ce1 N31 112.55(19) . .
O45 Ce1 N31 138.23(18) . .
O61 Ce1 N31 61.54(19) . .
N1 Ce1 N31 124.35(19) . .
N21 Ce1 N31 57.44(18) . .
N11 Ce1 N31 148.71(19) . .
N1 C5 N4 122.9(7) . .
N1 C5 C6 118.1(7) . .
N4 C5 C6 118.9(7) . .
N11 C6 C7 124.1(8) . .
N11 C6 C5 114.9(7) . .
C7 C6 C5 121.1(8) . .
C8 C7 C6 117.6(9) . .
C8 C7 H7A 121.2 . .
C6 C7 H7A 121.2 . .
C9 C8 C7 119.8(9) . .
C9 C8 H8A 120.1 . .
C7 C8 H8A 120.1 . .
C8 C9 C10 120.1(9) . .
C8 C9 Br9 122.5(7) . .
C10 C9 Br9 117.4(8) . .
N11 C10 C9 121.6(9) . .
N11 C10 H10A 119.2 . .
C9 C10 H10A 119.2 . .
N24 C25 N21 123.8(6) . .
N24 C25 C26 119.4(6) . .
N21 C25 C26 116.7(6) . .
N31 C26 C27 124.8(7) . .
N31 C26 C25 115.0(6) . .
C27 C26 C25 120.2(6) . .
C28 C27 C26 117.6(7) . .
C28 C27 H27A 121.2 . .
C26 C27 H27A 121.2 . .
C27 C28 C29 118.7(7) . .
C27 C28 H28A 120.7 . .
C29 C28 H28A 120.7 . .
C30 C29 C28 119.8(8) . .
C30 C29 Br29 120.2(7) . .
C28 C29 Br29 119.9(7) . .
N31 C30 C29 122.7(8) . .
N31 C30 H30A 118.7 . .
C29 C30 H30A 118.7 . .
O41 C42 C43 129.2(8) . .
O41 C42 C46 114.3(8) . .
C43 C42 C46 116.5(8) . .
C42 C43 C44 121.1(8) . .
C42 C43 H43A 119.4 . .
C44 C43 H43A 119.4 . .
O45 C44 C43 129.3(8) . .
O45 C44 C47 116.1(8) . .
C43 C44 C47 114.4(7) . .
F41 C46 F42 107.0(9) . .
F41 C46 F43 107.2(10) . .
F42 C46 F43 108.6(10) . .
F41 C46 C42 113.7(9) . .
F42 C46 C42 109.8(9) . .
F43 C46 C42 110.5(8) . .
F45 C47 F44 105.8(8) . .
F45 C47 F46 107.1(9) . .
F44 C47 F46 106.8(9) . .
F45 C47 C44 112.5(8) . .
F44 C47 C44 112.0(8) . .
F46 C47 C44 112.1(7) . .
O51 C52 C53 128.1(9) . .
O51 C52 C56B 122(5) . .
C53 C52 C56B 109(5) . .
O51 C52 C56A 112.8(13) . .
C53 C52 C56A 119.1(13) . .
C52 C53 C54 121.1(8) . .
C52 C53 H53A 119.4 . .
C54 C53 H53A 119.4 . .
O55 C54 C53 127.4(9) . .
O55 C54 C57 115.4(9) . .
C53 C54 C57 117.3(9) . .
F54 C57 F55 104.9(13) . .
F54 C57 F56 107.2(11) . .
F55 C57 F56 107.0(14) . .
F54 C57 C54 114.6(11) . .
F55 C57 C54 111.6(9) . .
F56 C57 C54 111.1(9) . .
O61 C62 C63 129.7(8) . .
O61 C62 C66 112.7(8) . .
C63 C62 C66 117.6(8) . .
C62 C63 C64 119.8(8) . .
C62 C63 H63A 120.1 . .
C64 C63 H63A 120.1 . .
O65 C64 C63 127.1(9) . .
O65 C64 C67 113.5(9) . .
C63 C64 C67 119.5(9) . .
F61 C66 F63 107.3(8) . .
F61 C66 F62 107.2(8) . .
F63 C66 F62 106.9(9) . .
F61 C66 C62 114.0(9) . .
F63 C66 C62 111.2(8) . .
F62 C66 C62 109.9(7) . .
F64 C67 F66 109.4(15) . .
F64 C67 F65 107.0(15) . .
F66 C67 F65 103.4(15) . .
F64 C67 C64 113.8(11) . .
F66 C67 C64 111.3(12) . .
F65 C67 C64 111.3(12) . .
C5 N1 S2 114.5(6) . .
C5 N1 Ce1 123.5(5) . .
S2 N1 Ce1 120.3(3) . .
C5 N4 S3 113.4(6) . .
C6 N11 C10 116.8(7) . .
C6 N11 Ce1 121.9(5) . .
C10 N11 Ce1 120.0(5) . .
C25 N21 S22 113.7(5) . .
C25 N21 Ce1 121.0(4) . .
S22 N21 Ce1 121.0(3) . .
C25 N24 S23 112.9(5) . .
C26 N31 C30 116.4(6) . .
C26 N31 Ce1 121.2(5) . .
C30 N31 Ce1 120.5(5) . .
C42 O41 Ce1 134.0(5) . .
C44 O45 Ce1 131.8(5) . .
C52 O51 Ce1 134.6(6) . .
C54 O55 Ce1 134.3(6) . .
C62 O61 Ce1 137.0(6) . .
C64 O65 Ce1 139.7(6) . .
N1 S2 S3 93.8(3) . .
N4 S3 S2 95.2(3) . .
N21 S22 S23 94.1(2) . .
N24 S23 S22 95.5(2) . .
F52A C56A F53A 106(3) . .
F52A C56A F51A 112(3) . .
F53A C56A F51A 105(3) . .
F52A C56A C52 110(2) . .
F53A C56A C52 111(2) . .
F51A C56A C52 112(2) . .
F53B C56B F51B 107(10) . .
F53B C56B F52B 105(9) . .
F51B C56B F52B 107(9) . .
F53B C56B C52 112(9) . .
F51B C56B C52 118(9) . .
F52B C56B C52 106(9) . .
C71 Sb1 C71 108.8(6) . 2_665
C71 Sb1 C81 125.6(3) . .
C71 Sb1 C81 125.6(3) 2_665 .
C71 Sb1 Cl1 89.5(2) . .
C71 Sb1 Cl1 90.8(2) 2_665 .
C81 Sb1 Cl1 89.74(5) . .
C71 Sb1 Cl1 90.8(2) . 2_665
C71 Sb1 Cl1 89.5(2) 2_665 2_665
C81 Sb1 Cl1 89.74(5) . 2_665
Cl1 Sb1 Cl1 179.49(10) . 2_665
C72 C71 C76 120.3(10) . .
C72 C71 Sb1 123.6(8) . .
C76 C71 Sb1 115.2(8) . .
C71 C72 C73 119.9(11) . .
C71 C72 H72A 120.0 . .
C73 C72 H72A 120.0 . .
C74 C73 C72 120.4(13) . .
C74 C73 H73A 119.8 . .
C72 C73 H73A 119.8 . .
C73 C74 C75 120.3(13) . .
C73 C74 H74A 119.9 . .
C75 C74 H74A 119.9 . .
C76 C75 C74 119.9(15) . .
C76 C75 H75A 120.1 . .
C74 C75 H75A 120.1 . .
C75 C76 C71 118.7(14) . .
C75 C76 H76A 120.6 . .
C71 C76 H76A 120.6 . .
C82 C81 C82 120.8(12) . 2_665
C82 C81 Sb1 119.6(6) . .
C82 C81 Sb1 119.6(6) 2_665 .
C81 C82 C83 118.8(10) . .
C81 C82 H82A 120.6 . .
C83 C82 H82A 120.6 . .
C84 C83 C82 119.9(12) . .
C84 C83 H83A 120.0 . .
C82 C83 H83A 120.0 . .
C83 C84 C83 121.6(16) 2_665 .
C83 C84 H84A 119.2 2_665 .
C83 C84 H84A 119.2 . .

loop_
_geom_bond_atom_site_label_1
_geom_bond_atom_site_label_2
_geom_bond_distance
_geom_bond_site_symmetry_2
Ce1 O41 2.470(5) .
Ce1 O65 2.499(5) .
Ce1 O55 2.502(6) .
Ce1 O51 2.503(6) .
Ce1 O45 2.528(6) .
Ce1 O61 2.539(6) .
Ce1 N1 2.716(6) .
Ce1 N21 2.741(6) .
Ce1 N11 2.791(7) .
Ce1 N31 2.805(6) .
C5 N1 1.326(10) .
C5 N4 1.335(10) .
C5 C6 1.482(11) .
C6 N11 1.352(10) .
C6 C7 1.388(12) .
C7 C8 1.378(15) .
C7 H7A 0.9500 .
C8 C9 1.354(16) .
C8 H8A 0.9500 .
C9 C10 1.397(13) .
C9 Br9 1.887(10) .
C10 N11 1.353(11) .
C10 H10A 0.9500 .
C25 N24 1.324(9) .
C25 N21 1.343(9) .
C25 C26 1.499(9) .
C26 N31 1.330(9) .
C26 C27 1.393(10) .
C27 C28 1.370(12) .
C27 H27A 0.9500 .
C28 C29 1.381(13) .
C28 H28A 0.9500 .
C29 C30 1.375(12) .
C29 Br29 1.878(9) .
C30 N31 1.344(10) .
C30 H30A 0.9500 .
C42 O41 1.235(10) .
C42 C43 1.379(13) .
C42 C46 1.545(12) .
C43 C44 1.402(12) .
C43 H43A 0.9500 .
C44 O45 1.236(10) .
C44 C47 1.546(12) .
C46 F41 1.322(12) .
C46 F42 1.325(14) .
C46 F43 1.329(13) .
C47 F45 1.315(12) .
C47 F44 1.329(12) .
C47 F46 1.334(12) .
C52 O51 1.241(11) .
C52 C53 1.393(15) .
C52 C56B 1.49(14) .
C52 C56A 1.57(3) .
C53 C54 1.420(15) .
C53 H53A 0.9500 .
C54 O55 1.245(11) .
C54 C57 1.528(14) .
C57 F54 1.275(15) .
C57 F55 1.289(16) .
C57 F56 1.290(13) .
C62 O61 1.237(10) .
C62 C63 1.370(14) .
C62 C66 1.552(12) .
C63 C64 1.397(15) .
C63 H63A 0.9500 .
C64 O65 1.249(10) .
C64 C67 1.522(15) .
C66 F61 1.317(11) .
C66 F63 1.337(13) .
C66 F62 1.352(12) .
C67 F64 1.293(16) .
C67 F66 1.298(19) .
C67 F65 1.31(2) .
N1 S2 1.648(7) .
N4 S3 1.640(7) .
N21 S22 1.637(6) .
N24 S23 1.637(7) .
S2 S3 2.079(3) .
S22 S23 2.077(3) .
C56A F52A 1.25(4) .
C56A F53A 1.28(3) .
C56A F51A 1.29(4) .
C56B F53B 1.26(14) .
C56B F51B 1.28(12) .
C56B F52B 1.34(12) .
Sb1 C71 2.104(9) .
Sb1 C71 2.104(9) 2_665
Sb1 C81 2.116(11) .
Sb1 Cl1 2.4904(17) .
Sb1 Cl1 2.4904(17) 2_665
C71 C72 1.341(14) .
C71 C76 1.397(16) .
C72 C73 1.411(16) .
C72 H72A 0.9500 .
C73 C74 1.32(2) .
C73 H73A 0.9500 .
C74 C75 1.40(2) .
C74 H74A 0.9500 .
C75 C76 1.378(19) .
C75 H75A 0.9500 .
C76 H76A 0.9500 .
C81 C82 1.383(11) .
C81 C82 1.383(11) 2_665
C82 C83 1.389(15) .
C82 H82A 0.9500 .
C83 C84 1.357(17) .
C83 H83A 0.9500 .
C84 C83 1.357(17) 2_665
C84 H84A 0.9500 .
